data_4132763
loop_
_publ_author_name
'Mullane, Kimberly C.'
'Ryu, Ho'
'Cheisson, Thibault'
'Grant, Lauren N.'
'Park, Ji Young'
'Manor, Brian C.'
'Carroll, Patrick J.'
'Baik, Mu-Hyun'
'Mindiola, Daniel J.'
'Schelter, Eric J.'

_publ_section_title
;
 C-H Bond Addition across a Transient Uranium-Nitrido Moiety and Formation
 of a Parent Uranium Imido Complex.
;
_journal_issue 36
_journal_name_full 'Journal of the American Chemical Society'
_journal_page_first 11335
_journal_page_last 11340
_journal_paper_doi 10.1021/jacs.8b06090
_journal_volume 140
_journal_year 2018
_chemical_formula_moiety 'C56 H86 K N3 O3 P2 U, C3 H7'
_chemical_formula_sum 'C59 H93 K N3 O3 P2 U'
_chemical_formula_weight 1231.43
_space_group_crystal_system triclinic
_space_group_IT_number 2
_space_group_name_Hall '-P 1'
_space_group_name_H-M_alt 'P -1'
_atom_sites_solution_hydrogens mixed
_atom_sites_solution_primary direct
_audit_creation_date 2018-08-06
_audit_creation_method
;
Olex2 1.2
(compiled 2018.05.29 svn.r3508 for OlexSys, GUI svn.r5506)
;
_cell_angle_alpha 102.070(2)
_cell_angle_beta 91.734(2)
_cell_angle_gamma 98.501(2)
_cell_formula_units_Z 2
_cell_length_a 12.7487(5)
_cell_length_b 13.6035(6)
_cell_length_c 17.6124(7)
_cell_measurement_reflns_used 9693
_cell_measurement_temperature 100
_cell_measurement_theta_max 27.5
_cell_measurement_theta_min 2.49
_cell_volume 2948.2(2)
_computing_cell_refinement 'Bruker SAINT v8.34A'
_computing_data_collection 'Bruker APEX2 v2014.11-0'
_computing_data_reduction 'Bruker SAINT v8.34A'
_computing_molecular_graphics 'Olex2 (Dolomanov et al., 2009)'
_computing_publication_material 'Olex2 (Dolomanov et al., 2009)'
_computing_structure_refinement 'ShelXL (Sheldrick, 2015)'
_computing_structure_solution 'ShelXS-1997 (Sheldrick, 2008)'
_diffrn_ambient_temperature 100
_diffrn_measured_fraction_theta_full 0.997
_diffrn_measured_fraction_theta_max 0.994
_diffrn_measurement_device 'CCD area detector'
_diffrn_measurement_device_type 'Bruker APEXII'
_diffrn_measurement_method '\w and \f scans'
_diffrn_radiation_monochromator graphite
_diffrn_radiation_type MoK\a
_diffrn_radiation_wavelength 0.71073
_diffrn_reflns_av_R_equivalents 0.0208
_diffrn_reflns_av_unetI/netI 0.0133
_diffrn_reflns_Laue_measured_fraction_full 0.997
_diffrn_reflns_Laue_measured_fraction_max 0.994
_diffrn_reflns_limit_h_max 16
_diffrn_reflns_limit_h_min -16
_diffrn_reflns_limit_k_max 17
_diffrn_reflns_limit_k_min -17
_diffrn_reflns_limit_l_max 22
_diffrn_reflns_limit_l_min -22
_diffrn_reflns_number 104437
_diffrn_reflns_point_group_measured_fraction_full 0.997
_diffrn_reflns_point_group_measured_fraction_max 0.994
_diffrn_reflns_theta_full 25.242
_diffrn_reflns_theta_max 27.531
_diffrn_reflns_theta_min 1.618
_diffrn_source 'sealed tube'
_exptl_absorpt_coefficient_mu 2.921
_exptl_absorpt_correction_T_max 0.7456
_exptl_absorpt_correction_T_min 0.5674
_exptl_absorpt_correction_type multi-scan
_exptl_absorpt_process_details 'SADABS v2014/4'
_exptl_crystal_colour black
_exptl_crystal_density_diffrn 1.387
_exptl_crystal_description prism
_exptl_crystal_F_000 1266
_exptl_crystal_size_max 0.30
_exptl_crystal_size_mid 0.18
_exptl_crystal_size_min 0.08
_refine_diff_density_max 4.046
_refine_diff_density_min -0.924
_refine_diff_density_rms 0.096
_refine_ls_extinction_method none
_refine_ls_goodness_of_fit_ref 1.091
_refine_ls_hydrogen_treatment mixed
_refine_ls_matrix_type full
_refine_ls_number_parameters 643
_refine_ls_number_reflns 13518
_refine_ls_number_restraints 10
_refine_ls_restrained_S_all 1.092
_refine_ls_R_factor_all 0.0297
_refine_ls_R_factor_gt 0.0263
_refine_ls_shift/su_max 0.001
_refine_ls_shift/su_mean 0.000
_refine_ls_structure_factor_coef Fsqd
_refine_ls_weighting_details 'w=1/[\s^2^(Fo^2^)+(0.0314P)^2^+6.1291P] where P=(Fo^2^+2Fc^2^)/3'
_refine_ls_weighting_scheme calc
_refine_ls_wR_factor_gt 0.0658
_refine_ls_wR_factor_ref 0.0683
_reflns_number_gt 12684
_reflns_number_total 13518
_reflns_threshold_expression 'I > 2\s(I)'
_cod_data_source_file ja8b06090_si_001.cif
_cod_data_source_block 4921
_cod_database_code 4132763
_shelx_shelxl_version_number 2017/1
_shelx_estimated_absorpt_t_max 0.800
_shelx_estimated_absorpt_t_min 0.474

loop_
_space_group_symop_operation_xyz
'x, y, z'
'-x, -y, -z'

loop_
_atom_site_label
_atom_site_type_symbol
_atom_site_fract_x
_atom_site_fract_y
_atom_site_fract_z
_atom_site_U_iso_or_equiv
_atom_site_adp_type
_atom_site_occupancy
_atom_site_site_symmetry_order
_atom_site_calc_flag
_atom_site_refinement_flags_posn
_atom_site_refinement_flags_adp
U1 U 0.38493(2) 0.25689(2) 0.29196(2) 0.01683(3) Uani 1 1 d . .
K1 K 0.61452(5) 0.11212(5) 0.32023(4) 0.02810(13) Uani 1 1 d . .
P1 P 0.26218(5) 0.15014(5) 0.40276(4) 0.01577(12) Uani 1 1 d . .
P2 P 0.50572(6) 0.40748(5) 0.20387(4) 0.02013(13) Uani 1 1 d . .
N1 N 0.25287(18) 0.34755(16) 0.36293(13) 0.0178(4) Uani 1 1 d . .
N2 N 0.35987(18) 0.21836(17) 0.15215(13) 0.0200(4) Uani 1 1 d . .
N3 N 0.51461(19) 0.28254(18) 0.36414(14) 0.0222(5) Uani 1 1 d . .
H3 H 0.558(3) 0.307(3) 0.398(2) 0.030 Uiso 1 1 d R .
C1 C 0.1997(2) 0.33828(19) 0.42873(15) 0.0170(5) Uani 1 1 d . .
C2 C 0.1455(2) 0.4145(2) 0.47007(17) 0.0215(5) Uani 1 1 d . .
H2 H 0.142117 0.474039 0.450556 0.029 Uiso 1 1 calc R .
C3 C 0.0975(2) 0.4046(2) 0.53787(17) 0.0236(6) Uani 1 1 d . .
H3a H 0.063246 0.458263 0.564133 0.031 Uiso 1 1 calc R .
C4 C 0.0977(2) 0.3184(2) 0.56911(16) 0.0222(5) Uani 1 1 d . .
C5 C 0.1480(2) 0.2417(2) 0.52799(16) 0.0192(5) Uani 1 1 d . .
H5 H 0.148654 0.181676 0.547467 0.026 Uiso 1 1 calc R .
C6 C 0.1975(2) 0.24899(19) 0.45931(15) 0.0163(5) Uani 1 1 d . .
C7 C 0.0468(3) 0.3093(2) 0.64415(19) 0.0316(7) Uani 1 1 d . .
H7a H 0.037684 0.238219 0.649193 0.047 Uiso 1 1 calc GR .
H7b H -0.022798 0.331809 0.643783 0.047 Uiso 1 1 calc GR .
H7c H 0.092293 0.352034 0.688174 0.047 Uiso 1 1 calc GR .
C8 C 0.1499(2) 0.04790(19) 0.35908(16) 0.0191(5) Uani 1 1 d . .
H8 H 0.181255 -0.006721 0.324251 0.025 Uiso 1 1 calc R .
C9 C 0.0793(2) 0.0918(2) 0.30705(17) 0.0232(5) Uani 1 1 d . .
H9a H 0.021047 0.038578 0.281657 0.035 Uiso 1 1 calc GR .
H9b H 0.121610 0.116568 0.267398 0.035 Uiso 1 1 calc GR .
H9c H 0.049947 0.148234 0.338801 0.035 Uiso 1 1 calc GR .
C10 C 0.0851(2) -0.0025(2) 0.41593(18) 0.0266(6) Uani 1 1 d . .
H10a H 0.051856 0.048516 0.450648 0.040 Uiso 1 1 calc GR .
H10b H 0.131898 -0.032358 0.446784 0.040 Uiso 1 1 calc GR .
H10c H 0.029801 -0.056152 0.386896 0.040 Uiso 1 1 calc GR .
C11 C 0.3275(2) 0.0971(2) 0.47696(16) 0.0203(5) Uani 1 1 d . .
H11 H 0.272545 0.074536 0.511705 0.027 Uiso 1 1 calc R .
C12 C 0.4122(2) 0.1790(2) 0.52651(17) 0.0263(6) Uani 1 1 d . .
H12a H 0.447704 0.149665 0.564578 0.039 Uiso 1 1 calc GR .
H12b H 0.378460 0.235370 0.553820 0.039 Uiso 1 1 calc GR .
H12c H 0.464710 0.204361 0.492801 0.039 Uiso 1 1 calc GR .
C13 C 0.3756(2) 0.0046(2) 0.43695(18) 0.0263(6) Uani 1 1 d . .
H13a H 0.432005 0.026118 0.404569 0.040 Uiso 1 1 calc GR .
H13b H 0.320233 -0.045251 0.404220 0.040 Uiso 1 1 calc GR .
H13c H 0.405447 -0.026478 0.476422 0.040 Uiso 1 1 calc GR .
C14 C 0.2532(2) 0.4420(2) 0.33957(15) 0.0188(5) Uani 1 1 d . .
C15 C 0.1759(2) 0.4505(2) 0.28328(17) 0.0249(6) Uani 1 1 d . .
C16 C 0.1769(3) 0.5437(2) 0.26163(17) 0.0272(6) Uani 1 1 d . .
H16 H 0.123640 0.549940 0.224786 0.036 Uiso 1 1 calc R .
C17 C 0.2538(3) 0.6277(2) 0.29262(17) 0.0270(6) Uani 1 1 d . .
C18 C 0.3295(2) 0.6176(2) 0.34708(17) 0.0244(6) Uani 1 1 d . .
H18 H 0.382699 0.674244 0.368147 0.032 Uiso 1 1 calc R .
C19 C 0.3303(2) 0.5265(2) 0.37231(16) 0.0209(5) Uani 1 1 d . .
C20 C 0.0917(3) 0.3612(3) 0.2496(2) 0.0356(7) Uani 1 1 d . .
H20a H 0.043672 0.380573 0.212789 0.053 Uiso 1 1 calc GR .
H20b H 0.051280 0.340311 0.291590 0.053 Uiso 1 1 calc GR .
H20c H 0.125203 0.304541 0.222548 0.053 Uiso 1 1 calc GR .
C21 C 0.2528(3) 0.7276(2) 0.2676(2) 0.0384(8) Uani 1 1 d . .
H21a H 0.209099 0.769012 0.301696 0.058 Uiso 1 1 calc GR .
H21b H 0.222984 0.713996 0.213762 0.058 Uiso 1 1 calc GR .
H21c H 0.325518 0.764294 0.271019 0.058 Uiso 1 1 calc GR .
C22 C 0.4086(2) 0.5209(2) 0.43584(18) 0.0261(6) Uani 1 1 d . .
H22a H 0.457352 0.585551 0.450558 0.039 Uiso 1 1 calc GR .
H22b H 0.449136 0.465625 0.417377 0.039 Uiso 1 1 calc GR .
H22c H 0.370571 0.507782 0.481119 0.039 Uiso 1 1 calc GR .
C23 C 0.4383(2) 0.2257(2) 0.10061(15) 0.0194(5) Uani 1 1 d . .
C24 C 0.4461(2) 0.1497(2) 0.03327(16) 0.0234(5) Uani 1 1 d . .
H24 H 0.394638 0.089723 0.021645 0.031 Uiso 1 1 calc R .
C25 C 0.5278(3) 0.1617(2) -0.01593(17) 0.0268(6) Uani 1 1 d . .
H25 H 0.530994 0.109332 -0.060500 0.036 Uiso 1 1 calc R .
C26 C 0.6051(3) 0.2481(2) -0.00201(17) 0.0263(6) Uani 1 1 d . .
C27 C 0.5988(2) 0.3228(2) 0.06477(17) 0.0244(6) Uani 1 1 d . .
H27 H 0.651105 0.382200 0.075704 0.032 Uiso 1 1 calc R .
C28 C 0.5184(2) 0.3131(2) 0.11592(15) 0.0202(5) Uani 1 1 d . .
C29 C 0.6932(3) 0.2615(3) -0.0560(2) 0.0351(7) Uani 1 1 d . .
H29a H 0.721055 0.197337 -0.071544 0.053 Uiso 1 1 calc GR .
H29b H 0.750276 0.314906 -0.029202 0.053 Uiso 1 1 calc GR .
H29c H 0.665391 0.280877 -0.102296 0.053 Uiso 1 1 calc GR .
C30 C 0.4457(3) 0.5053(2) 0.16410(17) 0.0268(6) Uani 1 1 d . .
H30 H 0.427709 0.556472 0.209382 0.036 Uiso 1 1 calc R .
C31 C 0.3419(3) 0.4551(3) 0.1172(2) 0.0336(7) Uani 1 1 d . .
H31a H 0.304599 0.507730 0.103604 0.050 Uiso 1 1 calc GR .
H31b H 0.296996 0.416115 0.148288 0.050 Uiso 1 1 calc GR .
H31c H 0.357437 0.409340 0.069478 0.050 Uiso 1 1 calc GR .
C32 C 0.5187(3) 0.5628(2) 0.1152(2) 0.0341(7) Uani 1 1 d . .
H32a H 0.538513 0.514429 0.070482 0.051 Uiso 1 1 calc GR .
H32b H 0.582914 0.598459 0.146987 0.051 Uiso 1 1 calc GR .
H32c H 0.481552 0.612266 0.096718 0.051 Uiso 1 1 calc GR .
C33 C 0.6429(2) 0.4715(2) 0.23656(18) 0.0262(6) Uani 1 1 d . .
H33 H 0.675223 0.500654 0.193451 0.035 Uiso 1 1 calc R .
C34 C 0.7113(3) 0.3967(3) 0.2577(2) 0.0340(7) Uani 1 1 d . .
H34a H 0.782334 0.433146 0.277201 0.051 Uiso 1 1 calc GR .
H34b H 0.717216 0.343889 0.211424 0.051 Uiso 1 1 calc GR .
H34c H 0.678341 0.364979 0.298063 0.051 Uiso 1 1 calc GR .
C35 C 0.6387(3) 0.5587(3) 0.3070(2) 0.0376(8) Uani 1 1 d . .
H35a H 0.607565 0.530878 0.349786 0.056 Uiso 1 1 calc GR .
H35b H 0.595018 0.606296 0.292656 0.056 Uiso 1 1 calc GR .
H35c H 0.710829 0.594520 0.323642 0.056 Uiso 1 1 calc GR .
C36 C 0.2848(2) 0.1269(2) 0.14067(15) 0.0196(5) Uani 1 1 d . .
C37 C 0.3071(2) 0.0519(2) 0.18147(15) 0.0193(5) Uani 1 1 d . .
C38 C 0.2289(2) -0.0344(2) 0.17645(16) 0.0217(5) Uani 1 1 d . .
H38 H 0.242578 -0.085634 0.202998 0.029 Uiso 1 1 calc R .
C39 C 0.1328(2) -0.0468(2) 0.13405(17) 0.0250(6) Uani 1 1 d . .
C40 C 0.1135(2) 0.0276(2) 0.09407(17) 0.0265(6) Uani 1 1 d . .
H40 H 0.047778 0.019347 0.064821 0.035 Uiso 1 1 calc R .
C41 C 0.1886(2) 0.1137(2) 0.09611(16) 0.0240(6) Uani 1 1 d . .
C42 C 0.4071(2) 0.0714(2) 0.23058(16) 0.0208(5) Uani 1 1 d . .
H42a H 0.416(3) 0.014(3) 0.250(2) 0.028 Uiso 1 1 d R .
H42b H 0.467(3) 0.088(3) 0.200(2) 0.028 Uiso 1 1 d R .
C43 C 0.0510(3) -0.1409(3) 0.1313(2) 0.0354(7) Uani 1 1 d . .
H43a H 0.066116 -0.196416 0.089851 0.053 Uiso 1 1 calc GR .
H43b H -0.020099 -0.125659 0.120781 0.053 Uiso 1 1 calc GR .
H43c H 0.054199 -0.161340 0.181325 0.053 Uiso 1 1 calc GR .
C44 C 0.1682(3) 0.1916(3) 0.05012(19) 0.0318(7) Uani 1 1 d . .
H44a H 0.098225 0.170563 0.022053 0.048 Uiso 1 1 calc GR .
H44b H 0.223083 0.197111 0.012803 0.048 Uiso 1 1 calc GR .
H44c H 0.169968 0.257850 0.085626 0.048 Uiso 1 1 calc GR .
O1 O 0.74702(18) 0.12527(19) 0.20566(13) 0.0330(5) Uani 1 1 d . .
C45 C 0.6865(3) 0.0929(3) 0.13180(18) 0.0306(6) Uani 1 1 d . .
H45a H 0.641189 0.143677 0.124371 0.041 Uiso 1 1 calc R .
H45b H 0.640594 0.026615 0.128782 0.041 Uiso 1 1 calc R .
C46 C 0.7677(3) 0.0834(3) 0.07096(19) 0.0336(7) Uani 1 1 d . .
H46a H 0.738421 0.090912 0.020142 0.045 Uiso 1 1 calc R .
H46b H 0.794689 0.017722 0.064296 0.045 Uiso 1 1 calc R .
C47 C 0.8530(3) 0.1723(3) 0.1071(2) 0.0396(8) Uani 1 1 d . .
H47a H 0.922807 0.162999 0.086082 0.053 Uiso 1 1 calc R .
H47b H 0.834298 0.237383 0.098531 0.053 Uiso 1 1 calc R .
C48 C 0.8533(3) 0.1686(3) 0.1922(2) 0.0412(8) Uani 1 1 d . .
H48a H 0.905139 0.125930 0.204750 0.055 Uiso 1 1 calc R .
H48b H 0.872839 0.237961 0.225105 0.055 Uiso 1 1 calc R .
O2 O 0.75803(18) 0.13260(17) 0.44102(13) 0.0310(5) Uani 1 1 d . .
C49 C 0.8579(3) 0.1603(3) 0.4116(2) 0.0358(7) Uani 1 1 d . .
H49a H 0.862289 0.119483 0.358534 0.048 Uiso 1 1 calc R .
H49b H 0.916550 0.149870 0.445727 0.048 Uiso 1 1 calc R .
C50 C 0.8636(3) 0.2721(3) 0.4105(2) 0.0364(7) Uani 1 1 d . .
H50a H 0.826352 0.281219 0.362941 0.048 Uiso 1 1 calc R .
H50b H 0.938165 0.306505 0.413894 0.048 Uiso 1 1 calc R .
C51 C 0.8070(3) 0.3121(2) 0.4832(2) 0.0319(7) Uani 1 1 d . .
H51a H 0.858914 0.349189 0.526313 0.042 Uiso 1 1 calc R .
H51b H 0.757893 0.358115 0.472369 0.042 Uiso 1 1 calc R .
C52 C 0.7460(3) 0.2164(2) 0.5031(2) 0.0348(7) Uani 1 1 d . .
H52a H 0.775196 0.206028 0.553072 0.046 Uiso 1 1 calc R .
H52b H 0.669996 0.222573 0.507809 0.046 Uiso 1 1 calc R .
O3 O 0.6262(2) -0.0895(2) 0.28980(15) 0.0410(6) Uani 1 1 d . .
C53 C 0.5870(3) -0.1562(3) 0.2176(2) 0.0432(8) Uani 1 1 d . .
H53a H 0.536951 -0.125209 0.189400 0.058 Uiso 1 1 calc R .
H53b H 0.549935 -0.221817 0.226275 0.058 Uiso 1 1 calc R .
C54 C 0.6851(3) -0.1722(3) 0.1715(2) 0.0465(9) Uani 1 1 d . .
H54a H 0.684505 -0.245265 0.148738 0.062 Uiso 1 1 calc R .
H54b H 0.689062 -0.134125 0.129277 0.062 Uiso 1 1 calc R .
C55 C 0.7772(4) -0.1309(4) 0.2319(3) 0.0605(12) Uani 1 1 d . .
H55a H 0.827859 -0.179892 0.229536 0.080 Uiso 1 1 calc R .
H55b H 0.815544 -0.065466 0.223808 0.080 Uiso 1 1 calc R .
C56 C 0.7271(3) -0.1165(3) 0.3073(2) 0.0472(9) Uani 1 1 d . .
H56a H 0.718230 -0.179992 0.327014 0.063 Uiso 1 1 calc R .
H56b H 0.770306 -0.061454 0.346529 0.063 Uiso 1 1 calc R .
C57 C 0.8438(8) 0.6174(6) 0.1086(6) 0.180(5) Uani 1 1 d . U
H57a H 0.815737 0.612702 0.159130 0.269 Uiso 1 1 calc R .
H57b H 0.885197 0.685156 0.112326 0.269 Uiso 1 1 calc R .
H57c H 0.784647 0.606367 0.069328 0.269 Uiso 1 1 calc R .
C58 C 0.9151(7) 0.5365(7) 0.0852(5) 0.170(5) Uani 1 1 d G U
H58a H 0.873089 0.468511 0.082838 0.226 Uiso 1 1 calc R .
H58b H 0.973571 0.547245 0.125807 0.226 Uiso 1 1 calc R .
C59 C 0.9628(8) 0.5381(7) 0.0067(5) 0.176(5) Uani 1 1 d DG U
H59a H 0.905581 0.520639 -0.035440 0.234 Uiso 1 1 calc R .
H59b H 1.001418 0.606822 0.006887 0.234 Uiso 1 1 calc R .

loop_
_atom_site_aniso_label
_atom_site_aniso_U_11
_atom_site_aniso_U_22
_atom_site_aniso_U_33
_atom_site_aniso_U_23
_atom_site_aniso_U_13
_atom_site_aniso_U_12
U1 0.01791(5) 0.01609(5) 0.01677(5) 0.00354(3) 0.00162(3) 0.00354(3)
K1 0.0233(3) 0.0308(3) 0.0293(3) 0.0027(3) -0.0002(2) 0.0071(2)
P1 0.0169(3) 0.0144(3) 0.0176(3) 0.0055(2) 0.0025(2) 0.0045(2)
P2 0.0239(3) 0.0171(3) 0.0198(3) 0.0037(3) 0.0061(3) 0.0040(3)
N1 0.0223(11) 0.0129(10) 0.0196(10) 0.0049(8) 0.0021(8) 0.0048(8)
N2 0.0215(11) 0.0182(11) 0.0198(11) 0.0030(9) 0.0018(9) 0.0030(9)
N3 0.0214(11) 0.0216(12) 0.0214(11) 0.0025(9) -0.0044(9) 0.0005(9)
C1 0.0173(11) 0.0136(11) 0.0195(12) 0.0029(9) -0.0002(9) 0.0018(9)
C2 0.0226(13) 0.0142(12) 0.0283(14) 0.0046(10) 0.0032(11) 0.0049(10)
C3 0.0224(13) 0.0177(13) 0.0296(14) -0.0001(11) 0.0049(11) 0.0061(10)
C4 0.0213(13) 0.0229(13) 0.0216(13) 0.0021(11) 0.0050(10) 0.0034(10)
C5 0.0193(12) 0.0173(12) 0.0215(13) 0.0047(10) 0.0024(10) 0.0032(10)
C6 0.0159(11) 0.0139(11) 0.0190(12) 0.0027(9) 0.0007(9) 0.0035(9)
C7 0.0353(16) 0.0299(16) 0.0302(16) 0.0040(13) 0.0151(13) 0.0080(13)
C8 0.0213(12) 0.0138(11) 0.0218(13) 0.0023(10) 0.0039(10) 0.0027(9)
C9 0.0222(13) 0.0229(13) 0.0234(13) 0.0029(11) -0.0007(10) 0.0036(10)
C10 0.0278(14) 0.0203(13) 0.0310(15) 0.0075(11) 0.0035(12) -0.0020(11)
C11 0.0219(13) 0.0209(13) 0.0217(13) 0.0092(10) 0.0033(10) 0.0076(10)
C12 0.0253(14) 0.0292(15) 0.0261(14) 0.0093(12) -0.0031(11) 0.0060(11)
C13 0.0290(15) 0.0228(14) 0.0315(15) 0.0099(12) 0.0034(12) 0.0116(11)
C14 0.0242(13) 0.0153(12) 0.0191(12) 0.0053(10) 0.0051(10) 0.0070(10)
C15 0.0285(14) 0.0272(15) 0.0231(13) 0.0098(11) 0.0020(11) 0.0108(12)
C16 0.0381(16) 0.0265(15) 0.0228(14) 0.0107(11) 0.0041(12) 0.0157(12)
C17 0.0434(17) 0.0198(13) 0.0247(14) 0.0111(11) 0.0178(12) 0.0154(12)
C18 0.0339(15) 0.0144(12) 0.0250(14) 0.0034(10) 0.0130(12) 0.0035(11)
C19 0.0266(13) 0.0171(12) 0.0202(12) 0.0041(10) 0.0066(10) 0.0062(10)
C20 0.0374(18) 0.0335(17) 0.0361(17) 0.0099(14) -0.0123(14) 0.0051(14)
C21 0.069(2) 0.0229(15) 0.0311(16) 0.0147(13) 0.0186(16) 0.0169(15)
C22 0.0262(14) 0.0212(13) 0.0285(15) 0.0012(11) -0.0018(11) 0.0030(11)
C23 0.0225(13) 0.0203(13) 0.0176(12) 0.0066(10) 0.0007(10) 0.0073(10)
C24 0.0262(14) 0.0241(14) 0.0193(13) 0.0025(11) -0.0010(10) 0.0056(11)
C25 0.0357(16) 0.0268(14) 0.0182(13) 0.0013(11) 0.0027(11) 0.0109(12)
C26 0.0346(16) 0.0272(15) 0.0223(13) 0.0095(11) 0.0095(12) 0.0142(12)
C27 0.0275(14) 0.0226(13) 0.0260(14) 0.0088(11) 0.0085(11) 0.0065(11)
C28 0.0260(13) 0.0180(12) 0.0183(12) 0.0038(10) 0.0039(10) 0.0082(10)
C29 0.048(2) 0.0308(16) 0.0308(16) 0.0092(13) 0.0203(15) 0.0136(14)
C30 0.0387(16) 0.0201(13) 0.0247(14) 0.0056(11) 0.0097(12) 0.0115(12)
C31 0.0352(17) 0.0330(17) 0.0394(18) 0.0158(14) 0.0058(14) 0.0154(13)
C32 0.0461(19) 0.0238(15) 0.0367(17) 0.0135(13) 0.0104(14) 0.0077(13)
C33 0.0274(14) 0.0214(13) 0.0275(14) 0.0028(11) 0.0067(11) -0.0010(11)
C34 0.0246(15) 0.0365(17) 0.0396(18) 0.0071(14) 0.0010(13) 0.0024(13)
C35 0.0384(18) 0.0295(16) 0.0365(18) -0.0062(14) 0.0017(14) -0.0026(14)
C36 0.0200(12) 0.0195(12) 0.0177(12) 0.0004(10) 0.0016(10) 0.0035(10)
C37 0.0195(12) 0.0202(13) 0.0169(12) -0.0005(10) 0.0021(10) 0.0054(10)
C38 0.0245(13) 0.0175(12) 0.0215(13) -0.0006(10) 0.0024(10) 0.0043(10)
C39 0.0214(13) 0.0251(14) 0.0232(13) -0.0032(11) 0.0019(11) -0.0011(11)
C40 0.0201(13) 0.0351(16) 0.0206(13) -0.0007(12) -0.0025(10) 0.0033(11)
C41 0.0242(13) 0.0304(15) 0.0172(12) 0.0027(11) -0.0001(10) 0.0073(11)
C42 0.0219(13) 0.0179(12) 0.0225(13) 0.0026(10) -0.0008(10) 0.0055(10)
C43 0.0266(15) 0.0311(16) 0.0415(18) 0.0004(14) -0.0010(13) -0.0065(13)
C44 0.0294(15) 0.0406(18) 0.0276(15) 0.0117(13) -0.0043(12) 0.0073(13)
O1 0.0321(12) 0.0433(13) 0.0244(11) 0.0098(10) 0.0063(9) 0.0041(10)
C45 0.0286(15) 0.0308(16) 0.0310(16) 0.0050(13) 0.0023(12) 0.0022(12)
C46 0.0384(17) 0.0354(17) 0.0290(16) 0.0059(13) 0.0077(13) 0.0122(14)
C47 0.0294(16) 0.055(2) 0.0374(18) 0.0177(16) 0.0095(14) 0.0027(15)
C48 0.0310(17) 0.055(2) 0.0366(18) 0.0100(16) 0.0001(14) 0.0025(16)
O2 0.0349(12) 0.0257(11) 0.0306(11) 0.0018(9) 0.0053(9) 0.0045(9)
C49 0.0306(16) 0.0397(18) 0.0368(18) 0.0035(14) 0.0056(13) 0.0105(14)
C50 0.0355(17) 0.0380(18) 0.0331(17) 0.0084(14) 0.0056(14) -0.0041(14)
C51 0.0310(16) 0.0233(15) 0.0405(18) 0.0046(13) 0.0005(13) 0.0053(12)
C52 0.0415(18) 0.0271(16) 0.0317(16) -0.0012(13) 0.0087(14) 0.0019(13)
O3 0.0474(15) 0.0403(14) 0.0368(13) 0.0071(11) 0.0032(11) 0.0130(11)
C53 0.046(2) 0.0387(19) 0.044(2) 0.0062(16) -0.0021(16) 0.0065(16)
C54 0.059(2) 0.038(2) 0.041(2) 0.0051(16) 0.0073(18) 0.0088(17)
C55 0.051(3) 0.079(3) 0.054(3) 0.016(2) 0.010(2) 0.015(2)
C56 0.050(2) 0.049(2) 0.043(2) 0.0095(17) -0.0047(17) 0.0107(18)
C57 0.149(9) 0.090(6) 0.285(15) 0.021(8) 0.072(10) -0.014(5)
C58 0.088(6) 0.224(12) 0.164(9) -0.029(8) 0.037(6) 0.013(6)
C59 0.142(10) 0.178(12) 0.174(9) -0.021(9) 0.048(8) -0.006(8)

loop_
_atom_type_symbol
_atom_type_description
_atom_type_scat_dispersion_real
_atom_type_scat_dispersion_imag
_atom_type_scat_source
C C 0.0033 0.0016 'International Tables Vol C Tables 4.2.6.8 and 6.1.1.4'
H H 0.0000 0.0000 'International Tables Vol C Tables 4.2.6.8 and 6.1.1.4'
K K 0.2009 0.2494 'International Tables Vol C Tables 4.2.6.8 and 6.1.1.4'
N N 0.0061 0.0033 'International Tables Vol C Tables 4.2.6.8 and 6.1.1.4'
O O 0.0106 0.0060 'International Tables Vol C Tables 4.2.6.8 and 6.1.1.4'
P P 0.1023 0.0942 'International Tables Vol C Tables 4.2.6.8 and 6.1.1.4'
U U -9.6767 9.6646 'International Tables Vol C Tables 4.2.6.8 and 6.1.1.4'

loop_
_geom_angle_atom_site_label_1
_geom_angle_atom_site_label_2
_geom_angle_atom_site_label_3
_geom_angle
_geom_angle_site_symmetry_1
P1 U1 P2 167.851(18) .
N1 U1 P1 63.96(5) .
N1 U1 P2 105.71(5) .
N1 U1 C42 138.36(8) .
N2 U1 P1 127.01(6) .
N2 U1 P2 62.29(6) .
N2 U1 N1 116.11(8) .
N2 U1 C42 67.47(8) .
N3 U1 P1 89.73(7) .
N3 U1 P2 87.25(7) .
N3 U1 N1 106.56(9) .
N3 U1 N2 132.38(9) .
N3 U1 C42 94.36(9) .
C42 U1 P1 80.97(7) .
C42 U1 P2 110.99(7) .
O1 K1 N3 113.68(8) .
O1 K1 O2 99.73(7) .
O1 K1 O3 86.67(8) .
O2 K1 N3 102.64(7) .
O2 K1 O3 87.06(7) .
O3 K1 N3 155.04(8) .
C6 P1 U1 103.37(8) .
C6 P1 C8 103.89(12) .
C6 P1 C11 104.08(12) .
C8 P1 U1 116.59(9) .
C11 P1 U1 122.70(9) .
C11 P1 C8 104.00(12) .
C28 P2 U1 96.06(9) .
C28 P2 C30 102.07(13) .
C28 P2 C33 105.47(13) .
C30 P2 U1 124.74(10) .
C33 P2 U1 121.07(10) .
C33 P2 C30 103.53(14) .
C1 N1 U1 133.90(16) .
C1 N1 C14 115.3(2) .
C14 N1 U1 108.87(16) .
C23 N2 U1 126.27(18) .
C23 N2 C36 119.0(2) .
C36 N2 U1 99.83(16) .
U1 N3 K1 105.38(10) .
U1 N3 H3 163(3) .
K1 N3 H3 92(3) .
N1 C1 C2 123.5(2) .
N1 C1 C6 120.4(2) .
C2 C1 C6 116.1(2) .
C3 C2 C1 121.9(2) .
C2 C3 C4 122.1(3) .
C3 C4 C7 121.7(3) .
C5 C4 C3 116.7(3) .
C5 C4 C7 121.6(3) .
C4 C5 C6 122.8(2) .
C1 C6 P1 115.18(19) .
C5 C6 P1 124.4(2) .
C5 C6 C1 120.4(2) .
C9 C8 P1 107.84(18) .
C10 C8 P1 116.2(2) .
C10 C8 C9 111.4(2) .
C12 C11 P1 110.12(19) .
C13 C11 P1 109.59(19) .
C13 C11 C12 111.3(2) .
C15 C14 N1 119.9(2) .
C19 C14 N1 120.3(2) .
C19 C14 C15 119.8(2) .
C14 C15 C20 120.0(3) .
C16 C15 C14 119.1(3) .
C16 C15 C20 120.8(3) .
C17 C16 C15 121.8(3) .
C16 C17 C21 120.4(3) .
C18 C17 C16 118.3(3) .
C18 C17 C21 121.4(3) .
C17 C18 C19 122.2(3) .
C14 C19 C22 120.5(2) .
C18 C19 C14 118.8(3) .
C18 C19 C22 120.6(3) .
N2 C23 C24 124.0(3) .
N2 C23 C28 118.8(2) .
C24 C23 C28 117.2(2) .
C25 C24 C23 121.0(3) .
C24 C25 C26 122.0(3) .
C25 C26 C27 117.4(3) .
C25 C26 C29 122.0(3) .
C27 C26 C29 120.7(3) .
C28 C27 C26 122.3(3) .
C23 C28 P2 115.4(2) .
C27 C28 P2 124.5(2) .
C27 C28 C23 120.2(2) .
C31 C30 P2 109.4(2) .
C31 C30 C32 110.2(3) .
C32 C30 P2 114.6(2) .
C34 C33 P2 111.2(2) .
C34 C33 C35 110.3(3) .
C35 C33 P2 108.9(2) .
C37 C36 N2 117.2(2) .
C41 C36 N2 122.1(3) .
C41 C36 C37 120.5(3) .
C36 C37 C42 118.6(2) .
C38 C37 C36 117.7(2) .
C38 C37 C42 123.6(3) .
C39 C38 C37 122.1(3) .
C38 C39 C40 119.0(3) .
C38 C39 C43 119.9(3) .
C40 C39 C43 121.2(3) .
C41 C40 C39 121.4(3) .
C36 C41 C44 119.9(3) .
C40 C41 C36 119.3(3) .
C40 C41 C44 120.7(3) .
C37 C42 U1 93.45(16) .
C37 C42 H42a 111(2) .
C37 C42 H42b 110(2) .
H42a C42 H42b 110(3) .
C45 O1 K1 108.90(17) .
C45 O1 C48 108.4(2) .
C48 O1 K1 141.6(2) .
O1 C45 C46 105.6(3) .
C45 C46 C47 100.7(3) .
C48 C47 C46 102.3(3) .
O1 C48 C47 106.4(3) .
C49 O2 K1 104.91(19) .
C49 O2 C52 105.5(2) .
C52 O2 K1 111.80(19) .
O2 C49 C50 104.9(3) .
C49 C50 C51 102.4(3) .
C52 C51 C50 104.2(3) .
O2 C52 C51 106.9(3) .
C53 O3 K1 122.6(2) .
C53 O3 C56 105.3(3) .
C56 O3 K1 116.3(2) .
O3 C53 C54 105.4(3) .
C55 C54 C53 103.7(3) .
C56 C55 C54 104.6(4) .
O3 C56 C55 104.1(3) .
C57 C58 C59 113.3 .
C59 C59 C58 108.2(11) 2_765

loop_
_geom_bond_atom_site_label_1
_geom_bond_atom_site_label_2
_geom_bond_distance
_geom_bond_site_symmetry_2
U1 P1 3.0107(6) .
U1 P2 3.0847(7) .
U1 N1 2.452(2) .
U1 N2 2.409(2) .
U1 N3 1.997(2) .
U1 C42 2.589(3) .
K1 N3 2.789(3) .
K1 O1 2.688(2) .
K1 O2 2.705(2) .
K1 O3 2.709(3) .
P1 C6 1.816(3) .
P1 C8 1.863(3) .
P1 C11 1.851(3) .
P2 C28 1.822(3) .
P2 C30 1.872(3) .
P2 C33 1.851(3) .
N1 C1 1.379(3) .
N1 C14 1.428(3) .
N2 C23 1.378(3) .
N2 C36 1.426(3) .
N3 H3 0.79(4) .
C1 C2 1.417(4) .
C1 C6 1.425(3) .
C2 C3 1.380(4) .
C3 C4 1.396(4) .
C4 C5 1.391(4) .
C4 C7 1.510(4) .
C5 C6 1.396(4) .
C8 C9 1.531(4) .
C8 C10 1.525(4) .
C11 C12 1.533(4) .
C11 C13 1.530(4) .
C14 C15 1.410(4) .
C14 C19 1.406(4) .
C15 C16 1.397(4) .
C15 C20 1.501(4) .
C16 C17 1.394(5) .
C17 C18 1.381(5) .
C17 C21 1.516(4) .
C18 C19 1.402(4) .
C19 C22 1.498(4) .
C23 C24 1.417(4) .
C23 C28 1.422(4) .
C24 C25 1.387(4) .
C25 C26 1.391(4) .
C26 C27 1.397(4) .
C26 C29 1.508(4) .
C27 C28 1.394(4) .
C30 C31 1.527(5) .
C30 C32 1.528(4) .
C33 C34 1.529(5) .
C33 C35 1.535(4) .
C36 C37 1.421(4) .
C36 C41 1.404(4) .
C37 C38 1.409(4) .
C37 C42 1.476(4) .
C38 C39 1.385(4) .
C39 C40 1.394(4) .
C39 C43 1.518(4) .
C40 C41 1.393(4) .
C41 C44 1.508(4) .
C42 H42a 0.94(4) .
C42 H42b 0.97(4) .
O1 C45 1.442(4) .
O1 C48 1.443(4) .
C45 C46 1.512(4) .
C46 C47 1.516(5) .
C47 C48 1.510(5) .
O2 C49 1.418(4) .
O2 C52 1.435(4) .
C49 C50 1.516(5) .
C50 C51 1.528(5) .
C51 C52 1.526(5) .
O3 C53 1.427(4) .
O3 C56 1.431(5) .
C53 C54 1.529(6) .
C54 C55 1.518(6) .
C55 C56 1.478(6) .
C57 C58 1.5292 .
C58 C59 1.5305 .
C59 C59 1.494(9) 2_765
